data_7001193
loop_
_publ_author_name
'Ghosh, Shishir'
'Kabir, Shariff E.'
'Pervin, Salina'
'Raha, Arun K.'
'Golzar Hossain, G. M.'
'Haworth, Daniel T.'
'Lindeman, Sergey V.'
'Bennett, Dennis W.'
'Siddiquee, Tasneem A.'
'Salassa, Luca'
'Roesky, Herbert W.'

_publ_section_title
;
 Tetranuclear group 7/8 mixed-metal and open trinuclear group 7 metal
 carbonyl clusters bearing bridging 2-mercapto-1-methylimidazole
 ligands
;
_journal_issue 18
_journal_name_full 'Dalton Transactions'
_journal_page_first 3510
_journal_page_last 3518
_journal_paper_doi 10.1039/b819226j
_journal_year 2009
_chemical_formula_sum 'C18 H16 N6 O6 Re2 S2'
_chemical_formula_weight 848.89
_chemical_name_systematic
;
?
;
_space_group_IT_number 2
_symmetry_cell_setting triclinic
_symmetry_space_group_name_Hall '-P 1'
_symmetry_space_group_name_H-M 'P -1'
_atom_sites_solution_hydrogens geom
_atom_sites_solution_primary direct
_atom_sites_solution_secondary difmap
_audit_creation_method SHELXL-97
_cell_angle_alpha 74.9760(10)
_cell_angle_beta 87.6910(10)
_cell_angle_gamma 76.2200(10)
_cell_formula_units_Z 2
_cell_length_a 9.16790(10)
_cell_length_b 11.5587(2)
_cell_length_c 12.2641(2)
_cell_measurement_reflns_used 7717
_cell_measurement_temperature 100(2)
_cell_measurement_theta_max 67
_cell_measurement_theta_min 4
_cell_volume 1218.74(3)
_computing_cell_refinement 'SAINT v7.23A (Bruker, 2005)'
_computing_data_collection 'APEX2 v2.1-4 (Bruker, 2007)'
_computing_data_reduction 'SADABS-2004/1 (Bruker, 2005)'
_computing_molecular_graphics 'XP v5.1 (Bruker, 1998)'
_computing_publication_material 'XCIF v6.12 (Bruker, 2001)'
_computing_structure_refinement 'SHELXL-97 v.97-2 (Sheldrick, 1993-1997)'
_computing_structure_solution 'XS/SHELXTL v6.12 (Bruker, 2001)'
_diffrn_ambient_temperature 100(2)
_diffrn_measured_fraction_theta_full 0.980
_diffrn_measured_fraction_theta_max 0.940
_diffrn_measurement_device_type 'Bruker APEX2 CCD detector'
_diffrn_measurement_method '\w scans'
_diffrn_radiation_monochromator graphite
_diffrn_radiation_source 'fine-focus sealed tube'
_diffrn_radiation_type CuK\a
_diffrn_radiation_wavelength 1.54178
_diffrn_reflns_av_R_equivalents 0.0197
_diffrn_reflns_av_sigmaI/netI 0.0205
_diffrn_reflns_limit_h_max 10
_diffrn_reflns_limit_h_min -10
_diffrn_reflns_limit_k_max 13
_diffrn_reflns_limit_k_min -12
_diffrn_reflns_limit_l_max 14
_diffrn_reflns_limit_l_min 0
_diffrn_reflns_number 10091
_diffrn_reflns_theta_full 67.72
_diffrn_reflns_theta_max 67.72
_diffrn_reflns_theta_min 3.73
_exptl_absorpt_coefficient_mu 21.142
_exptl_absorpt_correction_T_max 0.2263
_exptl_absorpt_correction_T_min 0.0387
_exptl_absorpt_correction_type numerical
_exptl_absorpt_process_details
;
Numerical (based on real shape of the crystal) absorption
correction followed by:
SADABS. Program for empirical absorption correction of
area-detector data. University of Goetingen. Germany.
Sheldrick, G. M. 1996
;
_exptl_crystal_colour colorless
_exptl_crystal_density_diffrn 2.313
_exptl_crystal_density_method 'not measured'
_exptl_crystal_description prism
_exptl_crystal_F_000 792
_exptl_crystal_size_max 0.44
_exptl_crystal_size_mid 0.18
_exptl_crystal_size_min 0.10
_refine_diff_density_max 1.009
_refine_diff_density_min -0.561
_refine_diff_density_rms 0.114
_refine_ls_extinction_coef 0.00264(6)
_refine_ls_extinction_expression Fc^*^=kFc[1+0.001xFc^2^\l^3^/sin(2\q)]^-1/4^
_refine_ls_extinction_method SHELXL
_refine_ls_goodness_of_fit_ref 1.053
_refine_ls_hydrogen_treatment constr
_refine_ls_matrix_type full
_refine_ls_number_parameters 311
_refine_ls_number_reflns 4142
_refine_ls_number_restraints 0
_refine_ls_restrained_S_all 1.053
_refine_ls_R_factor_all 0.0207
_refine_ls_R_factor_gt 0.0201
_refine_ls_shift/su_max 0.002
_refine_ls_shift/su_mean 0.000
_refine_ls_structure_factor_coef Fsqd
_refine_ls_weighting_details 'calc w=1/[\s^2^(Fo^2^)+(0.0344P)^2^+2.0948P] where P=(Fo^2^+2Fc^2^)/3'
_refine_ls_weighting_scheme calc
_refine_ls_wR_factor_gt 0.0544
_refine_ls_wR_factor_ref 0.0548
_reflns_number_gt 4075
_reflns_number_total 4142
_reflns_threshold_expression >2sigma(I)
_cod_data_source_file b819226j.txt
_cod_data_source_block dth1jh
_cod_database_code 7001193

loop_
_symmetry_equiv_pos_as_xyz
'x, y, z'
'-x, -y, -z'

loop_
_atom_site_label
_atom_site_type_symbol
_atom_site_fract_x
_atom_site_fract_y
_atom_site_fract_z
_atom_site_U_iso_or_equiv
_atom_site_adp_type
_atom_site_occupancy
_atom_site_symmetry_multiplicity
_atom_site_calc_flag
_atom_site_refinement_flags
_atom_site_disorder_assembly
_atom_site_disorder_group
Re1 Re 0.058616(18) 0.123563(14) 0.228556(12) 0.01032(7) Uani 1 1 d . . .
Re2 Re 0.371259(18) 0.316043(14) 0.331388(13) 0.01025(7) Uani 1 1 d . . .
S1 S 0.27399(10) 0.12395(8) 0.35836(7) 0.01031(18) Uani 1 1 d . . .
S2 S 0.13515(10) 0.42989(8) 0.21540(7) 0.01276(18) Uani 1 1 d . . .
O1 O -0.2020(3) 0.3152(3) 0.2924(2) 0.0191(6) Uani 1 1 d . . .
O2 O -0.0292(3) -0.0744(2) 0.4220(2) 0.0204(6) Uani 1 1 d . . .
O3 O -0.1440(4) 0.0596(3) 0.0719(3) 0.0304(7) Uani 1 1 d . . .
O4 O 0.5566(3) 0.2566(3) 0.1301(2) 0.0205(6) Uani 1 1 d . . .
O5 O 0.6365(3) 0.1874(3) 0.4990(3) 0.0241(6) Uani 1 1 d . . .
O6 O 0.4888(4) 0.5501(3) 0.2897(3) 0.0250(7) Uani 1 1 d . . .
N1 N 0.2753(4) 0.0066(3) 0.2029(2) 0.0126(6) Uani 1 1 d . . .
N2 N 0.5084(4) -0.0310(3) 0.2662(3) 0.0144(7) Uani 1 1 d . . .
N3 N 0.1396(4) 0.2573(3) 0.0962(3) 0.0127(6) Uani 1 1 d . . .
N4 N 0.2253(4) 0.4175(3) 0.0038(3) 0.0162(7) Uani 1 1 d . . .
N5 N 0.2215(4) 0.3439(3) 0.4721(3) 0.0139(6) Uani 1 1 d . . .
N6 N 0.0262(4) 0.3461(3) 0.5824(3) 0.0149(7) Uani 1 1 d . . .
C1 C -0.1056(4) 0.2434(4) 0.2660(3) 0.0137(8) Uani 1 1 d . . .
C2 C 0.0044(4) -0.0010(3) 0.3498(3) 0.0153(8) Uani 1 1 d . . .
C3 C -0.0685(5) 0.0871(4) 0.1288(3) 0.0174(8) Uani 1 1 d . . .
C4 C 0.4880(4) 0.2802(3) 0.2062(3) 0.0140(8) Uani 1 1 d . . .
C5 C 0.5384(5) 0.2330(3) 0.4355(3) 0.0157(8) Uani 1 1 d . . .
C6 C 0.4407(4) 0.4644(4) 0.3080(3) 0.0153(8) Uani 1 1 d . . .
C7 C 0.3658(4) 0.0300(3) 0.2729(3) 0.0118(7) Uani 1 1 d . . .
C8 C 0.3652(5) -0.0723(4) 0.1479(3) 0.0197(8) Uani 1 1 d . . .
H8 H 0.3321 -0.1049 0.0923 0.024 Uiso 1 1 calc R . .
C9 C 0.5086(5) -0.0962(4) 0.1858(3) 0.0213(9) Uani 1 1 d . . .
H9 H 0.5937 -0.1479 0.1617 0.026 Uiso 1 1 calc R . .
C10 C 0.6385(5) -0.0305(4) 0.3302(3) 0.0191(8) Uani 1 1 d . . .
H10A H 0.6879 0.0329 0.2870 0.029 Uiso 1 1 calc R . .
H10B H 0.7092 -0.1113 0.3442 0.029 Uiso 1 1 calc R . .
H10C H 0.6060 -0.0126 0.4024 0.029 Uiso 1 1 calc R . .
C11 C 0.1651(4) 0.3659(3) 0.1015(3) 0.0117(7) Uani 1 1 d . . .
C12 C 0.1871(5) 0.2413(4) -0.0092(3) 0.0167(8) Uani 1 1 d . . .
H12 H 0.1831 0.1727 -0.0371 0.020 Uiso 1 1 calc R . .
C13 C 0.2403(5) 0.3398(4) -0.0658(3) 0.0178(8) Uani 1 1 d . . .
H13 H 0.2802 0.3526 -0.1395 0.021 Uiso 1 1 calc R . .
C14 C 0.2718(5) 0.5332(4) -0.0210(3) 0.0232(9) Uani 1 1 d . . .
H14A H 0.1833 0.6014 -0.0252 0.035 Uiso 1 1 calc R . .
H14B H 0.3229 0.5450 -0.0934 0.035 Uiso 1 1 calc R . .
H14C H 0.3406 0.5312 0.0390 0.035 Uiso 1 1 calc R . .
C15 C 0.0842(5) 0.3272(3) 0.4844(3) 0.0137(8) Uani 1 1 d . . .
H15 H 0.0324 0.3047 0.4305 0.016 Uiso 1 1 calc R . .
C16 C 0.2539(5) 0.3757(4) 0.5680(3) 0.0197(9) Uani 1 1 d . . .
H16 H 0.3459 0.3932 0.5837 0.024 Uiso 1 1 calc R . .
C17 C 0.1344(5) 0.3779(4) 0.6358(3) 0.0206(9) Uani 1 1 d . . .
H17 H 0.1263 0.3977 0.7066 0.025 Uiso 1 1 calc R . .
C18 C -0.1200(5) 0.3303(4) 0.6252(4) 0.0222(9) Uani 1 1 d . . .
H18A H -0.1779 0.3164 0.5663 0.033 Uiso 1 1 calc R . .
H18B H -0.1742 0.4046 0.6470 0.033 Uiso 1 1 calc R . .
H18C H -0.1066 0.2592 0.6912 0.033 Uiso 1 1 calc R . .

loop_
_atom_site_aniso_label
_atom_site_aniso_U_11
_atom_site_aniso_U_22
_atom_site_aniso_U_33
_atom_site_aniso_U_23
_atom_site_aniso_U_13
_atom_site_aniso_U_12
Re1 0.00930(11) 0.01243(11) 0.01060(10) -0.00421(7) 0.00035(7) -0.00383(7)
Re2 0.01004(11) 0.01095(10) 0.01112(10) -0.00386(7) 0.00072(7) -0.00403(7)
S1 0.0107(4) 0.0113(4) 0.0099(4) -0.0036(3) 0.0003(3) -0.0034(3)
S2 0.0141(5) 0.0121(4) 0.0121(4) -0.0045(3) -0.0002(3) -0.0016(3)
O1 0.0118(15) 0.0227(15) 0.0231(14) -0.0091(12) 0.0027(11) -0.0016(11)
O2 0.0260(17) 0.0153(14) 0.0212(14) -0.0021(12) 0.0017(12) -0.0101(12)
O3 0.0220(17) 0.048(2) 0.0294(16) -0.0219(15) -0.0062(14) -0.0101(14)
O4 0.0182(16) 0.0234(15) 0.0203(14) -0.0074(12) 0.0093(12) -0.0054(11)
O5 0.0196(16) 0.0258(16) 0.0253(15) -0.0004(12) -0.0077(13) -0.0077(12)
O6 0.0267(17) 0.0166(15) 0.0360(17) -0.0083(12) 0.0027(14) -0.0122(12)
N1 0.0141(17) 0.0129(15) 0.0116(14) -0.0045(12) -0.0006(12) -0.0030(12)
N2 0.0137(17) 0.0151(16) 0.0151(15) -0.0063(12) 0.0004(13) -0.0018(12)
N3 0.0099(17) 0.0184(16) 0.0107(14) -0.0056(12) 0.0004(12) -0.0033(12)
N4 0.0182(18) 0.0183(16) 0.0098(14) -0.0003(12) -0.0002(13) -0.0032(13)
N5 0.0144(18) 0.0124(15) 0.0152(15) -0.0053(12) -0.0001(13) -0.0019(12)
N6 0.0159(18) 0.0142(16) 0.0138(15) -0.0049(12) 0.0042(13) -0.0013(13)
C1 0.012(2) 0.0200(19) 0.0106(17) -0.0023(14) -0.0009(15) -0.0086(15)
C2 0.017(2) 0.0159(19) 0.0143(17) -0.0066(16) -0.0040(15) -0.0034(15)
C3 0.016(2) 0.021(2) 0.0160(18) -0.0069(16) 0.0001(16) -0.0037(16)
C4 0.0098(19) 0.0129(18) 0.0189(19) -0.0020(14) -0.0030(16) -0.0038(14)
C5 0.018(2) 0.0162(18) 0.0166(18) -0.0073(15) 0.0028(17) -0.0089(15)
C6 0.014(2) 0.017(2) 0.0164(18) -0.0070(15) -0.0009(15) -0.0015(15)
C7 0.0124(19) 0.0128(17) 0.0106(16) -0.0038(14) 0.0001(14) -0.0029(14)
C8 0.025(2) 0.019(2) 0.0200(19) -0.0128(16) -0.0014(17) -0.0055(16)
C9 0.021(2) 0.022(2) 0.0210(19) -0.0113(16) 0.0016(17) 0.0027(16)
C10 0.014(2) 0.021(2) 0.021(2) -0.0046(16) 0.0002(16) -0.0026(15)
C11 0.0105(19) 0.0120(17) 0.0107(16) -0.0006(14) -0.0032(14) -0.0009(14)
C12 0.017(2) 0.024(2) 0.0109(17) -0.0099(15) 0.0017(15) -0.0036(16)
C13 0.018(2) 0.022(2) 0.0111(17) -0.0026(15) 0.0025(15) -0.0033(16)
C14 0.030(3) 0.021(2) 0.0180(19) 0.0001(16) 0.0051(18) -0.0120(18)
C15 0.019(2) 0.0117(17) 0.0110(17) -0.0037(14) 0.0019(15) -0.0045(14)
C16 0.023(2) 0.020(2) 0.0172(19) -0.0080(16) -0.0013(17) -0.0042(16)
C17 0.024(2) 0.025(2) 0.0143(18) -0.0123(16) -0.0033(17) -0.0008(17)
C18 0.021(2) 0.022(2) 0.027(2) -0.0116(17) 0.0097(18) -0.0068(17)

loop_
_atom_type_symbol
_atom_type_description
_atom_type_scat_dispersion_real
_atom_type_scat_dispersion_imag
_atom_type_scat_source
C C 0.0181 0.0091 'International Tables Vol C Tables 4.2.6.8 and 6.1.1.4'
H H 0.0000 0.0000 'International Tables Vol C Tables 4.2.6.8 and 6.1.1.4'
N N 0.0311 0.0180 'International Tables Vol C Tables 4.2.6.8 and 6.1.1.4'
O O 0.0492 0.0322 'International Tables Vol C Tables 4.2.6.8 and 6.1.1.4'
S S 0.3331 0.5567 'International Tables Vol C Tables 4.2.6.8 and 6.1.1.4'
Re Re -5.2083 5.8923 'International Tables Vol C Tables 4.2.6.8 and 6.1.1.4'

loop_
_geom_angle_atom_site_label_1
_geom_angle_atom_site_label_2
_geom_angle_atom_site_label_3
_geom_angle
_geom_angle_site_symmetry_1
_geom_angle_site_symmetry_3
_geom_angle_publ_flag
C3 Re1 C1 90.97(16) . . ?
C3 Re1 C2 89.00(16) . . ?
C1 Re1 C2 89.20(16) . . ?
C3 Re1 N3 94.25(15) . . ?
C1 Re1 N3 94.36(14) . . ?
C2 Re1 N3 175.13(14) . . ?
C3 Re1 N1 101.12(14) . . ?
C1 Re1 N1 167.48(14) . . ?
C2 Re1 N1 94.21(14) . . ?
N3 Re1 N1 81.62(12) . . ?
C3 Re1 S1 166.10(12) . . ?
C1 Re1 S1 102.49(11) . . ?
C2 Re1 S1 87.75(11) . . ?
N3 Re1 S1 88.25(8) . . ?
N1 Re1 S1 65.68(8) . . ?
C4 Re2 C6 88.72(16) . . ?
C4 Re2 C5 91.78(16) . . ?
C6 Re2 C5 88.49(16) . . ?
C4 Re2 N5 173.63(14) . . ?
C6 Re2 N5 97.16(14) . . ?
C5 Re2 N5 90.85(14) . . ?
C4 Re2 S2 95.08(11) . . ?
C6 Re2 S2 91.66(12) . . ?
C5 Re2 S2 173.14(11) . . ?
N5 Re2 S2 82.33(8) . . ?
C4 Re2 S1 91.21(11) . . ?
C6 Re2 S1 178.43(12) . . ?
C5 Re2 S1 93.09(11) . . ?
N5 Re2 S1 82.85(8) . . ?
S2 Re2 S1 86.78(3) . . ?
C7 S1 Re2 112.03(13) . . ?
C7 S1 Re1 77.27(12) . . ?
Re2 S1 Re1 119.70(3) . . ?
C11 S2 Re2 100.45(12) . . ?
C7 N1 C8 106.3(3) . . ?
C7 N1 Re1 102.0(2) . . ?
C8 N1 Re1 151.5(3) . . ?
C7 N2 C9 106.4(3) . . ?
C7 N2 C10 127.4(3) . . ?
C9 N2 C10 126.2(3) . . ?
C11 N3 C12 106.4(3) . . ?
C11 N3 Re1 127.9(2) . . ?
C12 N3 Re1 125.5(3) . . ?
C11 N4 C13 108.4(3) . . ?
C11 N4 C14 125.5(3) . . ?
C13 N4 C14 126.0(3) . . ?
C15 N5 C16 105.8(3) . . ?
C15 N5 Re2 126.5(3) . . ?
C16 N5 Re2 127.7(3) . . ?
C15 N6 C17 106.6(3) . . ?
C15 N6 C18 126.2(3) . . ?
C17 N6 C18 127.1(3) . . ?
O1 C1 Re1 177.4(3) . . ?
O2 C2 Re1 179.3(4) . . ?
O3 C3 Re1 176.8(4) . . ?
O4 C4 Re2 178.4(3) . . ?
O5 C5 Re2 177.5(3) . . ?
O6 C6 Re2 175.7(4) . . ?
N1 C7 N2 111.2(3) . . ?
N1 C7 S1 114.7(3) . . ?
N2 C7 S1 134.0(3) . . ?
C9 C8 N1 108.8(3) . . ?
C9 C8 H8 125.6 . . ?
N1 C8 H8 125.6 . . ?
C8 C9 N2 107.2(3) . . ?
C8 C9 H9 126.4 . . ?
N2 C9 H9 126.4 . . ?
N2 C10 H10A 109.5 . . ?
N2 C10 H10B 109.5 . . ?
H10A C10 H10B 109.5 . . ?
N2 C10 H10C 109.5 . . ?
H10A C10 H10C 109.5 . . ?
H10B C10 H10C 109.5 . . ?
N3 C11 N4 109.5(3) . . ?
N3 C11 S2 126.8(3) . . ?
N4 C11 S2 123.7(3) . . ?
C13 C12 N3 108.8(3) . . ?
C13 C12 H12 125.6 . . ?
N3 C12 H12 125.6 . . ?
C12 C13 N4 106.9(3) . . ?
C12 C13 H13 126.6 . . ?
N4 C13 H13 126.6 . . ?
N4 C14 H14A 109.5 . . ?
N4 C14 H14B 109.5 . . ?
H14A C14 H14B 109.5 . . ?
N4 C14 H14C 109.5 . . ?
H14A C14 H14C 109.5 . . ?
H14B C14 H14C 109.5 . . ?
N5 C15 N6 111.6(3) . . ?
N5 C15 H15 124.2 . . ?
N6 C15 H15 124.2 . . ?
C17 C16 N5 109.2(4) . . ?
C17 C16 H16 125.4 . . ?
N5 C16 H16 125.4 . . ?
C16 C17 N6 106.8(3) . . ?
C16 C17 H17 126.6 . . ?
N6 C17 H17 126.6 . . ?
N6 C18 H18A 109.5 . . ?
N6 C18 H18B 109.5 . . ?
H18A C18 H18B 109.5 . . ?
N6 C18 H18C 109.5 . . ?
H18A C18 H18C 109.5 . . ?
H18B C18 H18C 109.5 . . ?

loop_
_geom_bond_atom_site_label_1
_geom_bond_atom_site_label_2
_geom_bond_distance
_geom_bond_site_symmetry_2
_geom_bond_publ_flag
Re1 C3 1.910(4) . ?
Re1 C1 1.917(4) . ?
Re1 C2 1.924(4) . ?
Re1 N3 2.173(3) . ?
Re1 N1 2.183(3) . ?
Re1 S1 2.5873(9) . ?
Re2 C4 1.913(4) . ?
Re2 C6 1.918(4) . ?
Re2 C5 1.929(4) . ?
Re2 N5 2.203(3) . ?
Re2 S2 2.5222(9) . ?
Re2 S1 2.5245(9) . ?
S1 C7 1.752(4) . ?
S2 C11 1.726(4) . ?
O1 C1 1.158(5) . ?
O2 C2 1.146(5) . ?
O3 C3 1.152(5) . ?
O4 C4 1.159(5) . ?
O5 C5 1.145(5) . ?
O6 C6 1.145(5) . ?
N1 C7 1.336(5) . ?
N1 C8 1.372(5) . ?
N2 C7 1.339(5) . ?
N2 C9 1.388(5) . ?
N2 C10 1.456(5) . ?
N3 C11 1.349(5) . ?
N3 C12 1.392(5) . ?
N4 C11 1.353(5) . ?
N4 C13 1.372(5) . ?
N4 C14 1.454(5) . ?
N5 C15 1.315(5) . ?
N5 C16 1.383(5) . ?
N6 C15 1.343(5) . ?
N6 C17 1.378(5) . ?
N6 C18 1.455(6) . ?
C8 C9 1.353(6) . ?
C8 H8 0.9500 . ?
C9 H9 0.9500 . ?
C10 H10A 0.9800 . ?
C10 H10B 0.9800 . ?
C10 H10C 0.9800 . ?
C12 C13 1.358(6) . ?
C12 H12 0.9500 . ?
C13 H13 0.9500 . ?
C14 H14A 0.9800 . ?
C14 H14B 0.9800 . ?
C14 H14C 0.9800 . ?
C15 H15 0.9500 . ?
C16 C17 1.348(6) . ?
C16 H16 0.9500 . ?
C17 H17 0.9500 . ?
C18 H18A 0.9800 . ?
C18 H18B 0.9800 . ?
C18 H18C 0.9800 . ?

loop_
_geom_torsion_atom_site_label_1
_geom_torsion_atom_site_label_2
_geom_torsion_atom_site_label_3
_geom_torsion_atom_site_label_4
_geom_torsion
_geom_torsion_site_symmetry_1
_geom_torsion_site_symmetry_2
_geom_torsion_site_symmetry_3
_geom_torsion_site_symmetry_4
_geom_torsion_publ_flag
C4 Re2 S1 C7 8.32(17) . . . . ?
C6 Re2 S1 C7 96(4) . . . . ?
C5 Re2 S1 C7 -83.52(17) . . . . ?
N5 Re2 S1 C7 -173.99(16) . . . . ?
S2 Re2 S1 C7 103.35(13) . . . . ?
C4 Re2 S1 Re1 -79.21(11) . . . . ?
C6 Re2 S1 Re1 8(4) . . . . ?
C5 Re2 S1 Re1 -171.06(12) . . . . ?
N5 Re2 S1 Re1 98.47(9) . . . . ?
S2 Re2 S1 Re1 15.81(4) . . . . ?
C3 Re1 S1 C7 22.1(5) . . . . ?
C1 Re1 S1 C7 -172.58(17) . . . . ?
C2 Re1 S1 C7 98.74(17) . . . . ?
N3 Re1 S1 C7 -78.50(15) . . . . ?
N1 Re1 S1 C7 3.09(15) . . . . ?
C3 Re1 S1 Re2 130.4(5) . . . . ?
C1 Re1 S1 Re2 -64.29(12) . . . . ?
C2 Re1 S1 Re2 -152.98(12) . . . . ?
N3 Re1 S1 Re2 29.79(9) . . . . ?
N1 Re1 S1 Re2 111.38(10) . . . . ?
C4 Re2 S2 C11 24.29(17) . . . . ?
C6 Re2 S2 C11 113.14(17) . . . . ?
C5 Re2 S2 C11 -155.7(9) . . . . ?
N5 Re2 S2 C11 -149.85(15) . . . . ?
S1 Re2 S2 C11 -66.64(13) . . . . ?
C3 Re1 N1 C7 -179.5(2) . . . . ?
C1 Re1 N1 C7 15.8(7) . . . . ?
C2 Re1 N1 C7 -89.7(2) . . . . ?
N3 Re1 N1 C7 87.8(2) . . . . ?
S1 Re1 N1 C7 -4.0(2) . . . . ?
C3 Re1 N1 C8 6.6(6) . . . . ?
C1 Re1 N1 C8 -158.1(6) . . . . ?
C2 Re1 N1 C8 96.4(6) . . . . ?
N3 Re1 N1 C8 -86.1(6) . . . . ?
S1 Re1 N1 C8 -178.0(6) . . . . ?
C3 Re1 N3 C11 140.1(3) . . . . ?
C1 Re1 N3 C11 48.8(3) . . . . ?
C2 Re1 N3 C11 -88.2(16) . . . . ?
N1 Re1 N3 C11 -119.2(3) . . . . ?
S1 Re1 N3 C11 -53.6(3) . . . . ?
C3 Re1 N3 C12 -45.5(3) . . . . ?
C1 Re1 N3 C12 -136.8(3) . . . . ?
C2 Re1 N3 C12 86.2(16) . . . . ?
N1 Re1 N3 C12 55.2(3) . . . . ?
S1 Re1 N3 C12 120.9(3) . . . . ?
C4 Re2 N5 C15 -21.7(13) . . . . ?
C6 Re2 N5 C15 135.4(3) . . . . ?
C5 Re2 N5 C15 -136.1(3) . . . . ?
S2 Re2 N5 C15 44.6(3) . . . . ?
S1 Re2 N5 C15 -43.1(3) . . . . ?
C4 Re2 N5 C16 154.5(11) . . . . ?
C6 Re2 N5 C16 -48.4(3) . . . . ?
C5 Re2 N5 C16 40.2(3) . . . . ?
S2 Re2 N5 C16 -139.1(3) . . . . ?
S1 Re2 N5 C16 133.2(3) . . . . ?
C3 Re1 C1 O1 155(7) . . . . ?
C2 Re1 C1 O1 66(7) . . . . ?
N3 Re1 C1 O1 -111(7) . . . . ?
N1 Re1 C1 O1 -40(8) . . . . ?
S1 Re1 C1 O1 -21(7) . . . . ?
C3 Re1 C2 O2 -72(30) . . . . ?
C1 Re1 C2 O2 19(30) . . . . ?
N3 Re1 C2 O2 156(29) . . . . ?
N1 Re1 C2 O2 -173(100) . . . . ?
S1 Re1 C2 O2 121(30) . . . . ?
C1 Re1 C3 O3 -116(6) . . . . ?
C2 Re1 C3 O3 -27(6) . . . . ?
N3 Re1 C3 O3 149(6) . . . . ?
N1 Re1 C3 O3 67(6) . . . . ?
S1 Re1 C3 O3 50(7) . . . . ?
C6 Re2 C4 O4 -158(12) . . . . ?
C5 Re2 C4 O4 114(12) . . . . ?
N5 Re2 C4 O4 0(13) . . . . ?
S2 Re2 C4 O4 -66(12) . . . . ?
S1 Re2 C4 O4 21(12) . . . . ?
C4 Re2 C5 O5 132(8) . . . . ?
C6 Re2 C5 O5 43(8) . . . . ?
N5 Re2 C5 O5 -54(8) . . . . ?
S2 Re2 C5 O5 -48(9) . . . . ?
S1 Re2 C5 O5 -137(8) . . . . ?
C4 Re2 C6 O6 -14(5) . . . . ?
C5 Re2 C6 O6 78(5) . . . . ?
N5 Re2 C6 O6 169(5) . . . . ?
S2 Re2 C6 O6 -109(5) . . . . ?
S1 Re2 C6 O6 -101(6) . . . . ?
C8 N1 C7 N2 -0.7(4) . . . . ?
Re1 N1 C7 N2 -177.6(2) . . . . ?
C8 N1 C7 S1 -177.0(3) . . . . ?
Re1 N1 C7 S1 6.0(3) . . . . ?
C9 N2 C7 N1 0.7(4) . . . . ?
C10 N2 C7 N1 -179.1(3) . . . . ?
C9 N2 C7 S1 176.1(3) . . . . ?
C10 N2 C7 S1 -3.7(6) . . . . ?
Re2 S1 C7 N1 -122.2(3) . . . . ?
Re1 S1 C7 N1 -5.1(2) . . . . ?
Re2 S1 C7 N2 62.5(4) . . . . ?
Re1 S1 C7 N2 179.7(4) . . . . ?
C7 N1 C8 C9 0.3(4) . . . . ?
Re1 N1 C8 C9 174.1(4) . . . . ?
N1 C8 C9 N2 0.1(5) . . . . ?
C7 N2 C9 C8 -0.5(4) . . . . ?
C10 N2 C9 C8 179.3(4) . . . . ?
C12 N3 C11 N4 0.3(4) . . . . ?
Re1 N3 C11 N4 175.6(2) . . . . ?
C12 N3 C11 S2 -177.0(3) . . . . ?
Re1 N3 C11 S2 -1.8(5) . . . . ?
C13 N4 C11 N3 -0.5(4) . . . . ?
C14 N4 C11 N3 -178.2(4) . . . . ?
C13 N4 C11 S2 176.9(3) . . . . ?
C14 N4 C11 S2 -0.8(5) . . . . ?
Re2 S2 C11 N3 81.6(3) . . . . ?
Re2 S2 C11 N4 -95.4(3) . . . . ?
C11 N3 C12 C13 0.0(4) . . . . ?
Re1 N3 C12 C13 -175.4(3) . . . . ?
N3 C12 C13 N4 -0.3(5) . . . . ?
C11 N4 C13 C12 0.5(4) . . . . ?
C14 N4 C13 C12 178.2(4) . . . . ?
C16 N5 C15 N6 -0.2(4) . . . . ?
Re2 N5 C15 N6 176.8(2) . . . . ?
C17 N6 C15 N5 0.5(4) . . . . ?
C18 N6 C15 N5 -177.1(3) . . . . ?
C15 N5 C16 C17 -0.2(4) . . . . ?
Re2 N5 C16 C17 -177.1(3) . . . . ?
N5 C16 C17 N6 0.5(5) . . . . ?
C15 N6 C17 C16 -0.6(4) . . . . ?
C18 N6 C17 C16 176.9(4) . . . . ?
